data_1564562
loop_
_publ_author_name
'Yakushev, Ilya A.'
'Stolarov, Igor P.'
'Cherkashina, Natalia V.'
'Churakov, Andrei V.'
'Zubavichus, Yan V.'
'Markov, Alexander A.'
'Gekhman, Alexander E.'
'Vargaftik, Michael N.'

_publ_section_title
;
 Two routes to platinum-based carboxylate-bridged heterometallics
;
_journal_name_full 'Inorganica Chimica Acta'
_journal_page_first 119631
_journal_paper_doi 10.1016/j.ica.2020.119631
_journal_volume 508
_journal_year 2020
_chemical_formula_moiety 'C20 H34 Lu2 O22 Pt2, 2(C2 H4 O2)'
_chemical_formula_sum 'C24 H42 Lu2 O26 Pt2'
_chemical_formula_weight 1486.69
_space_group_crystal_system monoclinic
_space_group_IT_number 14
_space_group_name_Hall '-P 2yn'
_space_group_name_H-M_alt 'P 1 21/n 1'
_atom_sites_solution_hydrogens mixed
_atom_sites_solution_primary difmap
_cell_angle_alpha 90
_cell_angle_beta 90.894(2)
_cell_angle_gamma 90
_cell_formula_units_Z 2
_cell_length_a 8.8731(6)
_cell_length_b 19.6269(12)
_cell_length_c 11.5782(7)
_cell_measurement_reflns_used 9949
_cell_measurement_temperature 296(2)
_cell_measurement_theta_max 30.13
_cell_measurement_theta_min 2.52
_cell_volume 2016.1(2)
_computing_cell_refinement 'Bruker SAINT'
_computing_data_collection 'Bruker APEX3'
_computing_data_reduction 'Bruker SAINT'
_computing_molecular_graphics 'Bruker SHELXTL'
_computing_publication_material 'Bruker SHELXTL'
_computing_structure_refinement 'SHELXL-2018/3 (Sheldrick, 2018)'
_computing_structure_solution 'SHELXT 2018/2 (Sheldrick, 2018)'
_diffrn_ambient_temperature 296(2)
_diffrn_measured_fraction_theta_full 1.000
_diffrn_measured_fraction_theta_max 0.998
_diffrn_measurement_device_type 'Bruker APEX-II CCD'
_diffrn_measurement_method '\f and \w scans'
_diffrn_radiation_type MoK\a
_diffrn_radiation_wavelength 0.71073
_diffrn_reflns_av_R_equivalents 0.1118
_diffrn_reflns_av_unetI/netI 0.0771
_diffrn_reflns_Laue_measured_fraction_full 1.000
_diffrn_reflns_Laue_measured_fraction_max 0.998
_diffrn_reflns_limit_h_max 12
_diffrn_reflns_limit_h_min -12
_diffrn_reflns_limit_k_max 28
_diffrn_reflns_limit_k_min -28
_diffrn_reflns_limit_l_max 16
_diffrn_reflns_limit_l_min -16
_diffrn_reflns_number 36961
_diffrn_reflns_point_group_measured_fraction_full 1.000
_diffrn_reflns_point_group_measured_fraction_max 0.998
_diffrn_reflns_theta_full 25.242
_diffrn_reflns_theta_max 30.524
_diffrn_reflns_theta_min 2.042
_diffrn_source 'fine-focus sealed tube'
_exptl_absorpt_coefficient_mu 11.859
_exptl_absorpt_correction_T_max 0.4795
_exptl_absorpt_correction_T_min 0.3006
_exptl_absorpt_correction_type multi-scan
_exptl_absorpt_process_details 'SADABS (Bruker, 2016)'
_exptl_crystal_colour colourless
_exptl_crystal_density_diffrn 2.449
_exptl_crystal_description prism
_exptl_crystal_F_000 1384
_exptl_crystal_recrystallization_method 'Re-crystallisation from solvent: acetic acid'
_exptl_crystal_size_max 0.180
_exptl_crystal_size_mid 0.100
_exptl_crystal_size_min 0.080
_refine_diff_density_max 2.326
_refine_diff_density_min -2.457
_refine_diff_density_rms 0.319
_refine_ls_extinction_coef .
_refine_ls_extinction_method none
_refine_ls_goodness_of_fit_ref 1.081
_refine_ls_hydrogen_treatment constr
_refine_ls_matrix_type full
_refine_ls_number_parameters 251
_refine_ls_number_reflns 6152
_refine_ls_number_restraints 0
_refine_ls_restrained_S_all 1.081
_refine_ls_R_factor_all 0.0880
_refine_ls_R_factor_gt 0.0634
_refine_ls_shift/su_max 0.001
_refine_ls_shift/su_mean 0.000
_refine_ls_structure_factor_coef Fsqd
_refine_ls_weighting_details 'w=1/[\s^2^(Fo^2^)+(0.0732P)^2^+4.2437P] where P=(Fo^2^+2Fc^2^)/3'
_refine_ls_weighting_scheme calc
_refine_ls_wR_factor_gt 0.1457
_refine_ls_wR_factor_ref 0.1576
_reflns_Friedel_coverage 0.000
_reflns_Friedel_fraction_full .
_reflns_Friedel_fraction_max .
_reflns_number_gt 4552
_reflns_number_total 6152
_reflns_threshold_expression 'I > 2\s(I)'
_cod_data_source_file ICA-2020-508-1196319.cif
_cod_data_source_block 9
_cod_depositor_comments
;
The following automatic conversions were performed:

data item '_exptl_crystal_density_meas' value 'not measured' was
changed to '?' -- the value is perceived as not measured.

Automatic conversion script
Id: cif_fix_values 8369 2020-08-20 11:38:08Z andrius 
;
_cod_original_sg_symbol_H-M 'P 21/n'
_cod_database_code 1564562
_shelx_space_group_comment
;
The symmetry employed for this shelxl refinement is uniquely defined
by the following loop, which should always be used as a source of
symmetry information in preference to the above space-group names.
They are only intended as comments.
;
_shelx_estimated_absorpt_t_min 0.224
_shelx_estimated_absorpt_t_max 0.450

loop_
_space_group_symop_operation_xyz
'x, y, z'
'-x+1/2, y+1/2, -z+1/2'
'-x, -y, -z'
'x-1/2, -y-1/2, z-1/2'

loop_
_atom_site_label
_atom_site_type_symbol
_atom_site_fract_x
_atom_site_fract_y
_atom_site_fract_z
_atom_site_U_iso_or_equiv
_atom_site_adp_type
_atom_site_occupancy
_atom_site_site_symmetry_order
_atom_site_calc_flag
_atom_site_refinement_flags_posn
_atom_site_refinement_flags_adp
_atom_site_refinement_flags_occupancy
_atom_site_disorder_assembly
_atom_site_disorder_group
Pt1 Pt 0.51425(5) 0.32370(2) 0.30085(3) 0.04150(14) Uani 1 1 d . . . . .
Lu1 Lu 0.57452(4) 0.44076(2) 0.13053(3) 0.02853(12) Uani 1 1 d . . . . .
O1 O 0.7900(8) 0.4734(4) 0.0373(6) 0.0461(19) Uani 1 1 d . . . . .
H1A H 0.842065 0.468296 -0.025987 0.069 Uiso 1 1 d R U . . .
H1B H 0.856675 0.498447 0.072923 0.069 Uiso 1 1 d R U . . .
O11 O 0.6090(10) 0.2563(4) 0.1951(7) 0.055(2) Uani 1 1 d . . . . .
C11 C 0.6714(12) 0.2783(5) 0.1026(9) 0.042(2) Uani 1 1 d . . . . .
O12 O 0.6688(9) 0.3389(4) 0.0713(7) 0.0463(18) Uani 1 1 d . . . . .
C12 C 0.7516(14) 0.2262(6) 0.0312(11) 0.055(3) Uani 1 1 d . . . . .
H12A H 0.734276 0.235633 -0.049301 0.082 Uiso 1 1 calc R U . . .
H12B H 0.714130 0.181608 0.048985 0.082 Uiso 1 1 calc R U . . .
H12C H 0.857786 0.228092 0.048156 0.082 Uiso 1 1 calc R U . . .
O21 O 0.3128(10) 0.3060(4) 0.2298(7) 0.054(2) Uani 1 1 d . . . . .
C21 C 0.2723(13) 0.3435(6) 0.1410(10) 0.049(3) Uani 1 1 d . . . . .
O22 O 0.3489(8) 0.3869(4) 0.0964(6) 0.0469(18) Uani 1 1 d . . . . .
C22 C 0.1215(15) 0.3234(9) 0.0921(14) 0.083(5) Uani 1 1 d . . . . .
H22A H 0.053911 0.361481 0.095865 0.124 Uiso 1 1 calc R U . . .
H22B H 0.081785 0.286192 0.136046 0.124 Uiso 1 1 calc R U . . .
H22C H 0.132184 0.309618 0.013099 0.124 Uiso 1 1 calc R U . . .
O31 O 0.4204(9) 0.3874(4) 0.4129(6) 0.0470(18) Uani 1 1 d . . . . .
C31 C 0.3928(12) 0.4474(6) 0.3802(9) 0.042(2) Uani 1 1 d . . . . .
O32 O 0.4258(8) 0.4726(4) 0.2836(6) 0.0413(16) Uani 1 1 d . . . . .
C32 C 0.3095(14) 0.4911(6) 0.4638(10) 0.056(3) Uani 1 1 d . . . . .
H32A H 0.203254 0.488253 0.447660 0.084 Uiso 1 1 calc R U . . .
H32B H 0.341944 0.537574 0.456293 0.084 Uiso 1 1 calc R U . . .
H32C H 0.329891 0.475640 0.541149 0.084 Uiso 1 1 calc R U . . .
O41 O 0.7171(10) 0.3352(5) 0.3789(7) 0.057(2) Uani 1 1 d . . . . .
C41 C 0.8021(14) 0.3826(7) 0.3423(9) 0.050(3) Uani 1 1 d . . . . .
O42 O 0.7634(8) 0.4245(4) 0.2658(7) 0.0479(19) Uani 1 1 d . . . . .
C42 C 0.9593(15) 0.3854(10) 0.3959(13) 0.083(5) Uani 1 1 d . . . . .
H42A H 0.953257 0.379057 0.477903 0.125 Uiso 1 1 calc R U . . .
H42B H 1.003807 0.428996 0.380191 0.125 Uiso 1 1 calc R U . . .
H42C H 1.020354 0.350102 0.363466 0.125 Uiso 1 1 calc R U . . .
O51 O 0.4840(7) 0.5531(3) 0.0729(5) 0.0314(13) Uani 1 1 d . . . . .
C51 C 0.5699(10) 0.5842(5) 0.1439(8) 0.0318(19) Uani 1 1 d . . . . .
O52 O 0.6592(8) 0.5504(4) 0.2050(6) 0.0397(16) Uani 1 1 d . . . . .
C52 C 0.5631(15) 0.6613(5) 0.1553(10) 0.050(3) Uani 1 1 d . . . . .
H52A H 0.515083 0.673144 0.226255 0.075 Uiso 1 1 calc R U . . .
H52B H 0.506460 0.679950 0.091408 0.075 Uiso 1 1 calc R U . . .
H52C H 0.663494 0.679564 0.155357 0.075 Uiso 1 1 calc R U . . .
O61 O 0.9243(10) 0.5876(6) 0.3027(7) 0.065(3) Uani 1 1 d . . . . .
H61 H 0.843110 0.574915 0.275556 0.097 Uiso 1 1 calc R U . . .
C61 C 1.0237(11) 0.5889(6) 0.2220(10) 0.042(2) Uani 1 1 d . . . . .
O62 O 1.0094(12) 0.5608(7) 0.1313(9) 0.098(5) Uani 1 1 d . . . . .
C62 C 1.1640(14) 0.6275(8) 0.2528(12) 0.065(4) Uani 1 1 d . . . . .
H62A H 1.250166 0.598790 0.241930 0.097 Uiso 1 1 calc R U . . .
H62B H 1.160323 0.641585 0.332129 0.097 Uiso 1 1 calc R U . . .
H62C H 1.171529 0.666938 0.204153 0.097 Uiso 1 1 calc R U . . .

loop_
_atom_site_aniso_label
_atom_site_aniso_U_11
_atom_site_aniso_U_22
_atom_site_aniso_U_33
_atom_site_aniso_U_23
_atom_site_aniso_U_13
_atom_site_aniso_U_12
Pt1 0.0539(3) 0.0362(2) 0.0347(2) 0.00265(15) 0.01071(18) -0.00080(18)
Lu1 0.02882(19) 0.0330(2) 0.02399(18) -0.00247(14) 0.00559(13) -0.00451(15)
O1 0.035(4) 0.066(5) 0.038(4) -0.016(3) 0.021(3) -0.020(3)
O11 0.078(6) 0.037(4) 0.052(5) 0.005(3) 0.018(4) 0.008(4)
C11 0.044(6) 0.038(6) 0.044(6) -0.014(4) -0.004(5) 0.003(4)
O12 0.058(5) 0.038(4) 0.043(4) -0.006(3) 0.011(4) 0.005(4)
C12 0.060(7) 0.045(6) 0.059(7) -0.022(5) 0.009(6) 0.006(6)
O21 0.065(5) 0.042(4) 0.053(5) 0.004(4) 0.009(4) -0.016(4)
C21 0.043(6) 0.057(7) 0.048(6) -0.009(5) 0.009(5) -0.020(5)
O22 0.041(4) 0.063(5) 0.038(4) 0.007(3) 0.006(3) -0.017(4)
C22 0.045(7) 0.120(14) 0.082(11) -0.003(9) -0.011(7) -0.042(8)
O31 0.070(5) 0.040(4) 0.031(3) -0.002(3) 0.018(3) -0.002(4)
C31 0.043(5) 0.045(6) 0.038(5) -0.009(4) 0.015(4) -0.003(5)
O32 0.048(4) 0.040(4) 0.036(4) 0.003(3) 0.020(3) -0.004(3)
C32 0.064(7) 0.058(7) 0.048(6) -0.011(5) 0.031(6) -0.005(6)
O41 0.059(5) 0.072(6) 0.040(4) 0.018(4) -0.005(4) 0.005(4)
C41 0.057(7) 0.065(8) 0.030(5) -0.014(5) -0.001(5) 0.008(6)
O42 0.035(4) 0.058(5) 0.051(5) 0.003(4) -0.009(3) -0.004(4)
C42 0.049(8) 0.133(15) 0.067(9) -0.016(9) -0.028(7) 0.019(9)
O51 0.039(3) 0.032(3) 0.024(3) 0.001(2) 0.001(3) -0.009(3)
C51 0.030(4) 0.035(5) 0.031(4) -0.005(4) 0.010(4) -0.002(4)
O52 0.036(4) 0.043(4) 0.040(4) -0.006(3) 0.002(3) -0.006(3)
C52 0.069(8) 0.035(5) 0.046(6) -0.016(5) -0.009(6) -0.003(5)
O61 0.051(5) 0.097(7) 0.047(5) -0.021(5) 0.006(4) -0.015(5)
C61 0.034(5) 0.039(5) 0.053(6) -0.004(5) 0.015(4) -0.003(4)
O62 0.059(6) 0.157(12) 0.080(7) -0.068(7) 0.033(5) -0.050(7)
C62 0.044(6) 0.082(10) 0.068(8) -0.012(7) -0.005(6) -0.025(7)

loop_
_atom_type_symbol
_atom_type_description
_atom_type_scat_dispersion_real
_atom_type_scat_dispersion_imag
_atom_type_scat_source
C C 0.0033 0.0016 'International Tables Vol C Tables 4.2.6.8 and 6.1.1.4'
H H 0.0000 0.0000 'International Tables Vol C Tables 4.2.6.8 and 6.1.1.4'
Lu Lu -0.4720 5.8584 'International Tables Vol C Tables 4.2.6.8 and 6.1.1.4'
O O 0.0106 0.0060 'International Tables Vol C Tables 4.2.6.8 and 6.1.1.4'
Pt Pt -1.7033 8.3905 'International Tables Vol C Tables 4.2.6.8 and 6.1.1.4'

loop_
_geom_angle_atom_site_label_1
_geom_angle_atom_site_label_2
_geom_angle_atom_site_label_3
_geom_angle
_geom_angle_site_symmetry_1
_geom_angle_site_symmetry_3
O21 Pt1 O31 89.8(4) . .
O21 Pt1 O11 90.9(4) . .
O31 Pt1 O11 177.1(3) . .
O21 Pt1 O41 175.9(3) . .
O31 Pt1 O41 91.0(4) . .
O11 Pt1 O41 88.1(4) . .
O21 Pt1 Lu1 91.7(2) . .
O31 Pt1 Lu1 91.5(2) . .
O11 Pt1 Lu1 91.3(2) . .
O41 Pt1 Lu1 92.3(2) . .
O12 Lu1 O22 82.4(3) . .
O12 Lu1 O42 79.4(3) . .
O22 Lu1 O42 132.8(3) . .
O12 Lu1 O1 78.0(3) . .
O22 Lu1 O1 141.0(2) . .
O42 Lu1 O1 75.9(3) . .
O12 Lu1 O32 133.2(3) . .
O22 Lu1 O32 75.5(3) . .
O42 Lu1 O32 86.2(3) . .
O1 Lu1 O32 140.6(3) . .
O12 Lu1 O51 79.9(2) . 3_665
O22 Lu1 O51 71.3(2) . 3_665
O42 Lu1 O51 144.8(3) . 3_665
O1 Lu1 O51 72.3(2) . 3_665
O32 Lu1 O51 128.3(2) . 3_665
O12 Lu1 O52 140.4(3) . .
O22 Lu1 O52 137.2(3) . .
O42 Lu1 O52 70.3(3) . .
O1 Lu1 O52 70.4(2) . .
O32 Lu1 O52 70.5(2) . .
O51 Lu1 O52 111.3(2) 3_665 .
O12 Lu1 O51 146.4(2) . .
O22 Lu1 O51 95.0(3) . .
O42 Lu1 O51 123.1(2) . .
O1 Lu1 O51 83.8(3) . .
O32 Lu1 O51 77.0(2) . .
O51 Lu1 O51 67.8(2) 3_665 .
O52 Lu1 O51 52.8(2) . .
O12 Lu1 Pt1 66.81(19) . .
O22 Lu1 Pt1 66.83(19) . .
O42 Lu1 Pt1 65.9(2) . .
O1 Lu1 Pt1 131.4(2) . .
O32 Lu1 Pt1 66.67(18) . .
O51 Lu1 Pt1 128.82(14) 3_665 .
O52 Lu1 Pt1 119.25(17) . .
O51 Lu1 Pt1 142.24(15) . .
Lu1 O1 H1A 144.2 . .
Lu1 O1 H1B 120.0 . .
H1A O1 H1B 95.6 . .
C11 O11 Pt1 118.6(7) . .
O12 C11 O11 123.8(9) . .
O12 C11 C12 119.8(10) . .
O11 C11 C12 116.4(10) . .
C11 O12 Lu1 139.2(7) . .
C11 C12 H12A 109.5 . .
C11 C12 H12B 109.5 . .
H12A C12 H12B 109.5 . .
C11 C12 H12C 109.5 . .
H12A C12 H12C 109.5 . .
H12B C12 H12C 109.5 . .
C21 O21 Pt1 117.5(7) . .
O22 C21 O21 125.5(11) . .
O22 C21 C22 121.9(12) . .
O21 C21 C22 112.4(11) . .
C21 O22 Lu1 138.2(8) . .
C21 C22 H22A 109.5 . .
C21 C22 H22B 109.5 . .
H22A C22 H22B 109.5 . .
C21 C22 H22C 109.5 . .
H22A C22 H22C 109.5 . .
H22B C22 H22C 109.5 . .
C31 O31 Pt1 118.2(6) . .
O31 C31 O32 125.8(9) . .
O31 C31 C32 115.9(9) . .
O32 C31 C32 118.2(10) . .
C31 O32 Lu1 135.8(7) . .
C31 C32 H32A 109.5 . .
C31 C32 H32B 109.5 . .
H32A C32 H32B 109.5 . .
C31 C32 H32C 109.5 . .
H32A C32 H32C 109.5 . .
H32B C32 H32C 109.5 . .
C41 O41 Pt1 117.5(7) . .
O42 C41 O41 123.9(11) . .
O42 C41 C42 120.3(13) . .
O41 C41 C42 115.9(12) . .
C41 O42 Lu1 139.6(8) . .
C41 C42 H42A 109.5 . .
C41 C42 H42B 109.5 . .
H42A C42 H42B 109.5 . .
C41 C42 H42C 109.5 . .
H42A C42 H42C 109.5 . .
H42B C42 H42C 109.5 . .
C51 O51 Lu1 136.7(6) . 3_665
C51 O51 Lu1 93.8(6) . .
Lu1 O51 Lu1 112.2(2) 3_665 .
O52 C51 O51 118.8(9) . .
O52 C51 C52 120.5(9) . .
O51 C51 C52 120.7(9) . .
C51 O52 Lu1 94.6(6) . .
C51 C52 H52A 109.5 . .
C51 C52 H52B 109.5 . .
H52A C52 H52B 109.5 . .
C51 C52 H52C 109.5 . .
H52A C52 H52C 109.5 . .
H52B C52 H52C 109.5 . .
C61 O61 H61 109.5 . .
O62 C61 O61 124.2(10) . .
O62 C61 C62 121.4(10) . .
O61 C61 C62 114.3(10) . .
C61 C62 H62A 109.5 . .
C61 C62 H62B 109.5 . .
H62A C62 H62B 109.5 . .
C61 C62 H62C 109.5 . .
H62A C62 H62C 109.5 . .
H62B C62 H62C 109.5 . .

loop_
_geom_bond_atom_site_label_1
_geom_bond_atom_site_label_2
_geom_bond_distance
_geom_bond_site_symmetry_2
Pt1 O21 1.986(9) .
Pt1 O31 1.994(7) .
Pt1 O11 1.996(8) .
Pt1 O41 2.014(9) .
Pt1 Lu1 3.0799(6) .
Lu1 O12 2.276(7) .
Lu1 O22 2.293(7) .
Lu1 O42 2.298(7) .
Lu1 O1 2.301(6) .
Lu1 O32 2.312(6) .
Lu1 O51 2.407(6) 3_665
Lu1 O52 2.433(7) .
Lu1 O51 2.436(6) .
O1 H1A 0.8784 .
O1 H1B 0.8676 .
O11 C11 1.287(13) .
C11 O12 1.245(13) .
C11 C12 1.501(14) .
C12 H12A 0.9600 .
C12 H12B 0.9600 .
C12 H12C 0.9600 .
O21 C21 1.310(15) .
C21 O22 1.210(13) .
C21 C22 1.498(16) .
C22 H22A 0.9600 .
C22 H22B 0.9600 .
C22 H22C 0.9600 .
O31 C31 1.259(13) .
C31 O32 1.262(12) .
C31 C32 1.497(14) .
C32 H32A 0.9600 .
C32 H32B 0.9600 .
C32 H32C 0.9600 .
O41 C41 1.274(15) .
C41 O42 1.254(14) .
C41 C42 1.519(17) .
C42 H42A 0.9600 .
C42 H42B 0.9600 .
C42 H42C 0.9600 .
O51 C51 1.269(11) .
C51 O52 1.246(12) .
C51 C52 1.521(14) .
C52 H52A 0.9600 .
C52 H52B 0.9600 .
C52 H52C 0.9600 .
O61 C61 1.295(12) .
O61 H61 0.8200 .
C61 O62 1.192(14) .
C61 C62 1.496(15) .
C62 H62A 0.9600 .
C62 H62B 0.9600 .
C62 H62C 0.9600 .

loop_
_geom_hbond_atom_site_label_D
_geom_hbond_atom_site_label_H
_geom_hbond_atom_site_label_A
_geom_hbond_distance_DH
_geom_hbond_distance_HA
_geom_hbond_distance_DA
_geom_hbond_angle_DHA
_geom_hbond_site_symmetry_A
_geom_hbond_publ_flag
O1 H1B O62 0.87 1.94 2.801(12) 171.8 . yes
O1 H1A O62 0.88 1.90 2.745(11) 161.9 3_765 yes
O61 H61 O52 0.82 1.88 2.695(11) 175.9 . yes

loop_
_geom_torsion_atom_site_label_1
_geom_torsion_atom_site_label_2
_geom_torsion_atom_site_label_3
_geom_torsion_atom_site_label_4
_geom_torsion
_geom_torsion_site_symmetry_1
_geom_torsion_site_symmetry_2
_geom_torsion_site_symmetry_3
_geom_torsion_site_symmetry_4
Pt1 O11 C11 O12 -4.3(15) . . . .
Pt1 O11 C11 C12 175.3(8) . . . .
O11 C11 O12 Lu1 -0.8(18) . . . .
C12 C11 O12 Lu1 179.7(8) . . . .
Pt1 O21 C21 O22 2.0(16) . . . .
Pt1 O21 C21 C22 177.6(9) . . . .
O21 C21 O22 Lu1 -8(2) . . . .
C22 C21 O22 Lu1 177.3(10) . . . .
Pt1 O31 C31 O32 -3.6(15) . . . .
Pt1 O31 C31 C32 174.5(8) . . . .
O31 C31 O32 Lu1 -11.9(18) . . . .
C32 C31 O32 Lu1 170.0(8) . . . .
Pt1 O41 C41 O42 4.3(15) . . . .
Pt1 O41 C41 C42 -174.6(9) . . . .
O41 C41 O42 Lu1 -12.1(19) . . . .
C42 C41 O42 Lu1 166.7(9) . . . .
Lu1 O51 C51 O52 -126.5(8) 3_665 . . .
Lu1 O51 C51 O52 2.1(8) . . . .
Lu1 O51 C51 C52 54.1(13) 3_665 . . .
Lu1 O51 C51 C52 -177.3(8) . . . .
O51 C51 O52 Lu1 -2.1(8) . . . .
C52 C51 O52 Lu1 177.3(8) . . . .
